data_1554968
loop_
_publ_author_name
'Anguera, Gonzalo'
'Kauffmann, Brice'
'Borrell, Jos\'e I'
'Borr\'os, Salvador'
'S\'anchez-Garc\'ia, David'

_publ_section_title
;
 Quaterpyrroles as building blocks for the synthesis of expanded
 porphyrins.
;
_journal_issue 9
_journal_name_full 'Organic letters'
_journal_page_first 2194
_journal_page_last 2197
_journal_paper_doi 10.1021/acs.orglett.5b00767
_journal_volume 17
_journal_year 2015
_chemical_formula_sum 'C70 H56 N8 O8'
_chemical_formula_weight 1137.22
_space_group_crystal_system triclinic
_space_group_IT_number 2
_space_group_name_Hall '-P 1'
_space_group_name_H-M_alt 'P -1'
_atom_sites_solution_hydrogens geom
_audit_creation_method SHELXL-2013
_cell_angle_alpha 98.71(3)
_cell_angle_beta 104.30(3)
_cell_angle_gamma 98.36(3)
_cell_formula_units_Z 2
_cell_length_a 11.446(2)
_cell_length_b 13.451(3)
_cell_length_c 22.036(4)
_cell_measurement_reflns_used 27431
_cell_measurement_temperature 123(2)
_cell_measurement_theta_max 72.1
_cell_measurement_theta_min 2.1
_cell_volume 3189.9(13)
_computing_cell_refinement
;
CrystalClear-SM Expert 2.1 b32 (Rigaku, 2014)
;
_computing_data_collection
;
CrystalClear-SM Expert 2.1 b32 (Rigaku, 2014)
;
_computing_data_reduction
;
CrystalClear-SM Expert 2.1 b32 (Rigaku, 2014)
;
_computing_molecular_graphics 'ShelXle (H&#x00C3;&#x00BC;bschle, 2011)'
_computing_publication_material 'WinGX publication routines (Farrugia, 1999)'
_computing_structure_refinement 'SHELXL-2013 (Sheldrick, 2013)'
_computing_structure_solution 'SUPERFLIP (Palatinus, 2007)'
_diffrn_ambient_temperature 123(2)
_diffrn_detector PILT
_diffrn_measured_fraction_theta_full 0.905
_diffrn_measured_fraction_theta_max 0.928
_diffrn_measurement_device_type
;
AFC11 (Right): Eulerian 3 circle
;
_diffrn_measurement_method 'profile data from \w-scans'
_diffrn_radiation_type CuK\a
_diffrn_radiation_wavelength 1.54178
_diffrn_reflns_av_R_equivalents 0.0956
_diffrn_reflns_av_unetI/netI 0.0612
_diffrn_reflns_Laue_measured_fraction_full 0.905
_diffrn_reflns_Laue_measured_fraction_max 0.928
_diffrn_reflns_limit_h_max 12
_diffrn_reflns_limit_h_min -13
_diffrn_reflns_limit_k_max 16
_diffrn_reflns_limit_k_min -16
_diffrn_reflns_limit_l_max 26
_diffrn_reflns_limit_l_min -26
_diffrn_reflns_number 37166
_diffrn_reflns_point_group_measured_fraction_full 0.905
_diffrn_reflns_point_group_measured_fraction_max 0.928
_diffrn_reflns_theta_full 67.679
_diffrn_reflns_theta_max 66.584
_diffrn_reflns_theta_min 2.110
_diffrn_source 'Rotating Anode'
_exptl_absorpt_coefficient_mu 0.610
_exptl_absorpt_correction_T_max 1.000
_exptl_absorpt_correction_T_min 0.696
_exptl_absorpt_correction_type multi-scan
_exptl_crystal_colour yellow
_exptl_crystal_density_diffrn 1.184
_exptl_crystal_description plate
_exptl_crystal_F_000 1192
_exptl_crystal_size_max 0.1
_exptl_crystal_size_mid 0.1
_exptl_crystal_size_min 0.01
_refine_diff_density_max 0.590
_refine_diff_density_min -0.380
_refine_diff_density_rms 0.072
_refine_ls_extinction_method none
_refine_ls_goodness_of_fit_ref 1.140
_refine_ls_hydrogen_treatment constr
_refine_ls_matrix_type full
_refine_ls_number_parameters 775
_refine_ls_number_reflns 10458
_refine_ls_number_restraints 0
_refine_ls_restrained_S_all 1.140
_refine_ls_R_factor_all 0.1175
_refine_ls_R_factor_gt 0.0986
_refine_ls_shift/su_max 0.000
_refine_ls_shift/su_mean 0.000
_refine_ls_structure_factor_coef Fsqd
_refine_ls_weighting_details 'w=1/[\s^2^(Fo^2^)+(0.1904P)^2^+1.1161P] where P=(Fo^2^+2Fc^2^)/3'
_refine_ls_weighting_scheme calc
_refine_ls_wR_factor_gt 0.2998
_refine_ls_wR_factor_ref 0.3166
_reflns_Friedel_coverage 0.000
_reflns_number_gt 7572
_reflns_number_total 10458
_reflns_threshold_expression 'I > 2\s(I)'
_cod_data_source_file ol5b00767_si_004.cif
_cod_data_source_block compound17
_cod_depositor_comments
;
The following automatic conversions were performed:

data item '_exptl_absorpt_correction_type' value 'Multi-scan' was
changed to 'multi-scan' in accordance with the
/home/saulius/struct/COD-crude-data/automatic-downloads/DataCite-retrospective/ACS/depositions/lib/dictionaries/cif_core.dic
dictionary named 'cif_core.dic' version 2.4.2 last updated on
2011-04-26.

Automatic conversion script
Id: cif_fix_values 6909 2019-04-08 15:41:33Z antanas 
;
_cod_original_cell_volume 3190.0(12)
_cod_database_code 1554968
_shelx_space_group_comment
;
The symmetry employed for this shelxl refinement is uniquely defined
by the following loop, which should always be used as a source of
symmetry information in preference to the above space-group names.
They are only intended as comments.
;
_shelxl_version_number 2013-4

loop_
_space_group_symop_operation_xyz
'x, y, z'
'-x, -y, -z'

loop_
_atom_site_label
_atom_site_type_symbol
_atom_site_fract_x
_atom_site_fract_y
_atom_site_fract_z
_atom_site_U_iso_or_equiv
_atom_site_adp_type
_atom_site_occupancy
_atom_site_site_symmetry_order
_atom_site_calc_flag
_atom_site_refinement_flags_posn
_atom_site_refinement_flags_adp
O4 O 0.1973(3) 0.0398(2) 0.04474(14) 0.0620(8) Uani 1 1 d . .
O2 O -0.2882(3) -0.4803(2) -0.10088(13) 0.0582(7) Uani 1 1 d . .
N501 N 0.1349(3) -0.3644(2) -0.17688(16) 0.0544(8) Uani 1 1 d . .
N600 N -0.1129(3) -0.4326(2) 0.17263(16) 0.0542(8) Uani 1 1 d . .
H600 H -0.1158 -0.4906 0.1491 0.065 Uiso 1 1 calc R U
O3 O 0.0932(3) -0.0637(2) 0.09187(16) 0.0686(8) Uani 1 1 d . .
N502 N 0.1723(3) 0.4698(3) 0.57087(16) 0.0560(8) Uani 1 1 d . .
H502 H 0.2237 0.5238 0.5718 0.067 Uiso 1 1 calc R U
O20 O 0.7326(3) 0.4357(2) 0.57042(15) 0.0666(8) Uani 1 1 d . .
O1 O -0.1072(3) -0.4574(2) -0.12299(15) 0.0646(8) Uani 1 1 d . .
N1 N -0.0249(3) -0.2641(2) 0.06972(16) 0.0535(8) Uani 1 1 d . .
H1 H 0.0198 -0.2095 0.0952 0.064 Uiso 1 1 calc R U
N503 N 0.1845(3) 0.6712(3) 0.57223(17) 0.0581(8) Uani 1 1 d . .
O501 O 0.3502(3) -0.0386(2) 0.40745(17) 0.0750(9) Uani 1 1 d . .
C012 C 0.1295(4) -0.0495(3) 0.0457(2) 0.0533(9) Uani 1 1 d . .
N2 N 0.0520(3) -0.2753(2) -0.08248(16) 0.0536(8) Uani 1 1 d . .
H2 H 0.0173 -0.3373 -0.1009 0.064 Uiso 1 1 calc R U
O21 O 0.6891(3) 0.4439(3) 0.66516(16) 0.0764(9) Uani 1 1 d . .
C016 C 0.1112(4) -0.1264(3) -0.0126(2) 0.0536(9) Uani 1 1 d . .
C017 C 0.5744(4) 0.1030(3) 0.4172(2) 0.0579(10) Uani 1 1 d . .
N601 N 0.3423(3) 0.2800(3) 0.52218(18) 0.0603(9) Uani 1 1 d . .
H601 H 0.2863 0.2309 0.4974 0.072 Uiso 1 1 calc R U
C019 C 0.0522(4) 0.4696(3) 0.57477(19) 0.0551(10) Uani 1 1 d . .
C020 C 0.1262(4) -0.2140(3) -0.1062(2) 0.0528(9) Uani 1 1 d . .
C021 C -0.1226(4) -0.3821(3) -0.0185(2) 0.0530(9) Uani 1 1 d . .
C022 C -0.2501(4) -0.5058(3) 0.03073(19) 0.0518(9) Uani 1 1 d . .
C023 C -0.0958(4) -0.3382(3) 0.0876(2) 0.0533(9) Uani 1 1 d . .
C024 C -0.0958(4) -0.3402(3) 0.1540(2) 0.0563(10) Uani 1 1 d . .
C025 C -0.3510(4) -0.4986(3) 0.0564(2) 0.0558(9) Uani 1 1 d . .
H025 H -0.3610 -0.4349 0.0753 0.067 Uiso 1 1 calc R U
C026 C 0.3207(4) 0.3584(3) 0.5634(2) 0.0560(10) Uani 1 1 d . .
C027 C 0.1624(4) -0.3921(3) -0.23484(19) 0.0547(9) Uani 1 1 d . .
C028 C -0.1608(4) -0.4119(3) 0.0334(2) 0.0527(9) Uani 1 1 d . .
C029 C 0.1565(4) -0.2622(3) -0.1638(2) 0.0559(10) Uani 1 1 d . .
C030 C 0.2025(4) -0.3004(3) -0.2564(2) 0.0567(10) Uani 1 1 d . .
H030 H 0.2258 -0.2974 -0.2938 0.068 Uiso 1 1 calc R U
O500 O 0.2681(3) 0.0884(3) 0.45056(19) 0.0839(10) Uani 1 1 d . .
C032 C 0.0384(4) -0.2282(3) -0.0264(2) 0.0532(9) Uani 1 1 d . .
C033 C -0.1250(4) -0.4207(3) 0.2335(2) 0.0546(9) Uani 1 1 d . .
C034 C 0.4575(4) 0.5194(3) 0.6435(2) 0.0570(10) Uani 1 1 d . .
C035 C 0.0914(4) 0.3068(3) 0.5654(2) 0.0608(11) Uani 1 1 d . .
H035 H 0.0821 0.2362 0.5618 0.073 Uiso 1 1 calc R U
C036 C 0.1670(4) -0.1184(3) -0.0653(2) 0.0536(9) Uani 1 1 d . .
C037 C 0.3714(4) -0.0483(3) -0.0772(2) 0.0622(11) Uani 1 1 d . .
H037 H 0.3951 -0.1098 -0.0702 0.075 Uiso 1 1 calc R U
N500 N 0.6276(3) 0.2617(3) 0.47747(17) 0.0578(9) Uani 1 1 d . .
H500 H 0.6699 0.3216 0.4960 0.069 Uiso 1 1 calc R U
C039 C 0.4339(4) 0.4215(3) 0.5963(2) 0.0561(10) Uani 1 1 d . .
C040 C 0.1999(4) -0.2194(3) -0.2121(2) 0.0574(10) Uani 1 1 d . .
H040 H 0.2216 -0.1503 -0.2129 0.069 Uiso 1 1 calc R U
C041 C 0.1971(4) 0.3740(3) 0.5655(2) 0.0570(10) Uani 1 1 d . .
C042 C -0.2377(4) -0.6029(3) 0.0030(2) 0.0542(9) Uani 1 1 d . .
H042 H -0.1715 -0.6094 -0.0137 0.065 Uiso 1 1 calc R U
C043 C 0.4361(4) 0.5220(3) 0.7031(2) 0.0611(11) Uani 1 1 d . .
H043 H 0.4027 0.4618 0.7137 0.073 Uiso 1 1 calc R U
C044 C 0.2528(4) -0.0334(3) -0.07472(19) 0.0543(9) Uani 1 1 d . .
C045 C 0.3352(4) 0.8074(3) 0.5629(2) 0.0588(10) Uani 1 1 d . .
C047 C -0.4207(4) -0.6818(3) 0.0257(2) 0.0619(11) Uani 1 1 d . .
H047 H -0.4764 -0.7404 0.0243 0.074 Uiso 1 1 calc R U
C048 C 0.5159(4) 0.2242(3) 0.4846(2) 0.0598(10) Uani 1 1 d . .
C049 C -0.0342(4) -0.2881(3) 0.0052(2) 0.0535(10) Uani 1 1 d . .
C050 C 0.0342(4) 0.7560(3) 0.5947(2) 0.0626(11) Uani 1 1 d . .
H050 H -0.0394 0.7679 0.6025 0.075 Uiso 1 1 calc R U
C051 C -0.1135(4) -0.3139(3) 0.2550(2) 0.0618(11) Uani 1 1 d . .
H051 H -0.1176 -0.2823 0.2948 0.074 Uiso 1 1 calc R U
C052 C 0.0668(4) 0.6571(3) 0.5827(2) 0.0594(10) Uani 1 1 d . .
C053 C 0.1261(4) 0.8281(3) 0.5930(2) 0.0625(11) Uani 1 1 d . .
H053 H 0.1301 0.8986 0.6002 0.075 Uiso 1 1 calc R U
C054 C -0.3221(4) -0.6894(3) 0.0000(2) 0.0563(10) Uani 1 1 d . .
H054 H -0.3130 -0.7531 -0.0194 0.068 Uiso 1 1 calc R U
C055 C -0.1696(4) -0.4407(3) -0.0850(2) 0.0541(10) Uani 1 1 d . .
C056 C 0.0008(4) 0.3664(3) 0.5718(2) 0.0571(10) Uani 1 1 d . .
H056 H -0.0783 0.3419 0.5737 0.068 Uiso 1 1 calc R U
C057 C 0.3040(5) 0.1355(3) -0.0975(2) 0.0661(12) Uani 1 1 d . .
H057 H 0.2814 0.1978 -0.1035 0.079 Uiso 1 1 calc R U
C058 C 0.4657(4) 0.2907(3) 0.5259(2) 0.0603(10) Uani 1 1 d . .
C059 C 0.2233(4) 0.0604(3) -0.0857(2) 0.0602(10) Uani 1 1 d . .
H059 H 0.1456 0.0724 -0.0849 0.072 Uiso 1 1 calc R U
C060 C 0.2234(4) 0.1213(3) 0.1004(2) 0.0617(11) Uani 1 1 d . .
H06A H 0.2576 0.0967 0.1389 0.074 Uiso 1 1 calc R U
H06B H 0.1485 0.1446 0.1038 0.074 Uiso 1 1 calc R U
C061 C -0.0951(5) -0.2645(3) 0.2057(2) 0.0644(11) Uani 1 1 d . .
H061 H -0.0843 -0.1943 0.2069 0.077 Uiso 1 1 calc R U
C062 C 0.1537(4) -0.4941(3) -0.2615(2) 0.0552(9) Uani 1 1 d . .
H062 H 0.1679 -0.5077 -0.3014 0.066 Uiso 1 1 calc R U
C063 C 0.4527(4) 0.0268(3) -0.0898(2) 0.0674(12) Uani 1 1 d . .
H063 H 0.5303 0.0155 -0.0910 0.081 Uiso 1 1 calc R U
C064 C 0.2188(4) 0.7729(3) 0.5775(2) 0.0610(11) Uani 1 1 d . .
C065 C 0.5861(4) 0.0154(3) 0.3701(2) 0.0640(11) Uani 1 1 d . .
C066 C 0.6099(5) 0.0338(4) 0.3131(2) 0.0719(13) Uani 1 1 d . .
H066 H 0.6082 0.0984 0.3031 0.086 Uiso 1 1 calc R U
C067 C 0.5257(4) 0.3791(3) 0.5733(2) 0.0596(10) Uani 1 1 d . .
C068 C 0.4641(4) 0.6142(4) 0.7473(2) 0.0648(11) Uani 1 1 d . .
H068 H 0.4486 0.6151 0.7869 0.078 Uiso 1 1 calc R U
C069 C 0.3559(5) 0.0586(4) 0.4367(2) 0.0687(12) Uani 1 1 d . .
C070 C -0.4356(4) -0.5862(3) 0.0535(2) 0.0620(11) Uani 1 1 d . .
H070 H -0.5019 -0.5807 0.0702 0.074 Uiso 1 1 calc R U
C071 C 0.4778(4) 0.1236(3) 0.4464(2) 0.0596(10) Uani 1 1 d . .
C072 C 0.5354(4) 0.7023(4) 0.6736(2) 0.0703(13) Uani 1 1 d . .
H072 H 0.5668 0.7628 0.6628 0.084 Uiso 1 1 calc R U
C073 C 0.3143(5) 0.2080(3) 0.0923(2) 0.0683(12) Uani 1 1 d . .
H07A H 0.3333 0.2630 0.1286 0.102 Uiso 1 1 calc R U
H07B H 0.2795 0.2318 0.0542 0.102 Uiso 1 1 calc R U
H07C H 0.3881 0.1842 0.0891 0.102 Uiso 1 1 calc R U
C074 C 0.0057(4) 0.5608(3) 0.58169(19) 0.0573(10) Uani 1 1 d . .
H074 H -0.0737 0.5553 0.5860 0.069 Uiso 1 1 calc R U
C075 C 0.4198(5) 0.1190(3) -0.1006(2) 0.0683(12) Uani 1 1 d . .
H075 H 0.4742 0.1691 -0.1098 0.082 Uiso 1 1 calc R U
C076 C 0.5152(4) 0.7046(4) 0.7325(2) 0.0687(12) Uani 1 1 d . .
H076 H 0.5353 0.7658 0.7622 0.082 Uiso 1 1 calc R U
C077 C 0.5096(4) 0.6102(3) 0.6297(2) 0.0631(11) Uani 1 1 d . .
H077 H 0.5273 0.6096 0.5907 0.076 Uiso 1 1 calc R U
C079 C -0.3401(4) -0.5541(3) -0.1623(2) 0.0663(12) Uani 1 1 d . .
H07D H -0.2878 -0.6039 -0.1663 0.080 Uiso 1 1 calc R U
H07E H -0.3457 -0.5184 -0.1977 0.080 Uiso 1 1 calc R U
C080 C 0.2307(5) -0.1076(4) 0.3959(3) 0.0835(15) Uani 1 1 d . .
H08A H 0.1645 -0.0779 0.3735 0.100 Uiso 1 1 calc R U
H08B H 0.2162 -0.1194 0.4360 0.100 Uiso 1 1 calc R U
C081 C 0.6088(6) -0.1599(4) 0.3403(3) 0.0843(16) Uani 1 1 d . .
H081 H 0.6070 -0.2254 0.3492 0.101 Uiso 1 1 calc R U
C082 C 0.6594(4) 0.4209(4) 0.6017(2) 0.0650(11) Uani 1 1 d . .
C083 C 0.5843(5) -0.0834(4) 0.3825(2) 0.0726(13) Uani 1 1 d . .
H083 H 0.5666 -0.0982 0.4195 0.087 Uiso 1 1 calc R U
C084 C 0.6361(6) -0.0425(4) 0.2709(3) 0.0862(17) Uani 1 1 d . .
H084 H 0.6536 -0.0283 0.2337 0.103 Uiso 1 1 calc R U
C085 C 0.6360(6) -0.1396(4) 0.2847(3) 0.0861(16) Uani 1 1 d . .
H085 H 0.6540 -0.1909 0.2571 0.103 Uiso 1 1 calc R U
C086 C -0.4645(6) -0.6064(4) -0.1631(3) 0.0874(16) Uani 1 1 d . .
H08C H -0.5000 -0.6548 -0.2026 0.131 Uiso 1 1 calc R U
H08D H -0.5156 -0.5566 -0.1593 0.131 Uiso 1 1 calc R U
H08E H -0.4579 -0.6417 -0.1280 0.131 Uiso 1 1 calc R U
C087 C 0.8170(5) 0.4955(6) 0.7002(3) 0.0898(18) Uani 1 1 d . .
H08F H 0.8392 0.4758 0.7415 0.108 Uiso 1 1 calc R U
H08G H 0.8727 0.4736 0.6765 0.108 Uiso 1 1 calc R U
C088 C 0.2380(6) -0.2055(4) 0.3561(4) 0.103(2) Uani 1 1 d . .
H08H H 0.1621 -0.2532 0.3472 0.155 Uiso 1 1 calc R U
H08I H 0.3041 -0.2338 0.3788 0.155 Uiso 1 1 calc R U
H08J H 0.2526 -0.1925 0.3167 0.155 Uiso 1 1 calc R U
C089 C 0.8300(5) 0.6085(6) 0.7095(3) 0.107(2) Uani 1 1 d . .
H08K H 0.9132 0.6400 0.7322 0.160 Uiso 1 1 calc R U
H08L H 0.7758 0.6303 0.7336 0.160 Uiso 1 1 calc R U
H08M H 0.8093 0.6282 0.6687 0.160 Uiso 1 1 calc R U

loop_
_atom_site_aniso_label
_atom_site_aniso_U_11
_atom_site_aniso_U_22
_atom_site_aniso_U_33
_atom_site_aniso_U_23
_atom_site_aniso_U_13
_atom_site_aniso_U_12
O4 0.0685(19) 0.0345(14) 0.0728(17) 0.0030(13) 0.0173(14) -0.0113(13)
O2 0.0598(18) 0.0396(14) 0.0638(16) 0.0003(12) 0.0095(13) -0.0032(12)
N501 0.0538(19) 0.0368(17) 0.0652(19) 0.0076(14) 0.0095(15) -0.0003(14)
N600 0.056(2) 0.0338(16) 0.0642(19) 0.0022(14) 0.0104(15) -0.0006(14)
O3 0.078(2) 0.0410(16) 0.077(2) -0.0015(14) 0.0218(16) -0.0079(14)
N502 0.0471(19) 0.0469(19) 0.0630(19) 0.0098(15) 0.0048(14) -0.0068(15)
O20 0.0570(18) 0.0545(18) 0.0765(19) 0.0026(14) 0.0124(15) -0.0058(14)
O1 0.0638(18) 0.0460(16) 0.0721(18) -0.0056(13) 0.0194(15) -0.0108(13)
N1 0.0546(19) 0.0302(16) 0.067(2) 0.0001(14) 0.0116(15) -0.0011(14)
N503 0.0499(19) 0.0489(19) 0.065(2) 0.0059(16) 0.0075(15) -0.0022(15)
O501 0.071(2) 0.0480(18) 0.092(2) 0.0085(16) 0.0128(17) -0.0079(15)
C012 0.050(2) 0.038(2) 0.069(2) 0.0153(18) 0.0130(18) 0.0015(17)
N2 0.054(2) 0.0309(16) 0.067(2) 0.0047(14) 0.0079(15) -0.0010(14)
O21 0.0489(17) 0.103(3) 0.071(2) 0.0127(18) 0.0099(14) 0.0103(17)
C016 0.053(2) 0.0318(19) 0.069(2) 0.0092(17) 0.0096(18) -0.0019(16)
C017 0.057(2) 0.044(2) 0.068(2) 0.0127(19) 0.0114(19) 0.0030(18)
N601 0.048(2) 0.0478(19) 0.076(2) 0.0140(17) 0.0085(16) -0.0066(15)
C019 0.048(2) 0.050(2) 0.056(2) 0.0069(18) 0.0044(16) -0.0062(18)
C020 0.051(2) 0.0333(19) 0.066(2) 0.0074(17) 0.0077(17) 0.0012(16)
C021 0.048(2) 0.0348(19) 0.069(2) 0.0069(17) 0.0095(17) -0.0004(16)
C022 0.052(2) 0.036(2) 0.062(2) 0.0082(17) 0.0104(17) 0.0043(16)
C023 0.056(2) 0.0305(18) 0.066(2) 0.0036(17) 0.0091(18) 0.0058(16)
C024 0.053(2) 0.039(2) 0.069(2) 0.0038(18) 0.0115(18) 0.0000(17)
C025 0.058(2) 0.038(2) 0.067(2) 0.0050(18) 0.0152(18) 0.0050(18)
C026 0.049(2) 0.044(2) 0.069(2) 0.0123(19) 0.0107(18) -0.0022(17)
C027 0.051(2) 0.045(2) 0.061(2) 0.0070(18) 0.0087(17) 0.0009(17)
C028 0.045(2) 0.0360(19) 0.072(2) 0.0096(18) 0.0102(17) 0.0023(16)
C029 0.053(2) 0.0358(19) 0.070(2) 0.0118(18) 0.0046(18) -0.0007(17)
C030 0.052(2) 0.048(2) 0.064(2) 0.0091(19) 0.0110(18) 0.0024(18)
O500 0.066(2) 0.067(2) 0.104(3) -0.0046(18) 0.0243(19) -0.0129(17)
C032 0.048(2) 0.0330(19) 0.069(2) 0.0066(17) 0.0050(17) -0.0008(16)
C033 0.052(2) 0.040(2) 0.063(2) 0.0029(18) 0.0078(17) 0.0021(17)
C034 0.043(2) 0.048(2) 0.070(2) 0.0107(19) 0.0052(17) -0.0030(17)
C035 0.059(3) 0.045(2) 0.067(2) 0.0082(19) 0.0067(19) -0.0037(19)
C036 0.053(2) 0.0345(19) 0.066(2) 0.0054(17) 0.0071(17) 0.0044(17)
C037 0.062(3) 0.041(2) 0.078(3) 0.014(2) 0.012(2) 0.0018(19)
N500 0.055(2) 0.0384(18) 0.070(2) 0.0060(15) 0.0087(16) -0.0030(15)
C039 0.049(2) 0.050(2) 0.067(2) 0.0141(19) 0.0105(18) 0.0075(18)
C040 0.050(2) 0.040(2) 0.077(3) 0.0130(19) 0.0096(19) 0.0022(17)
C041 0.051(2) 0.046(2) 0.065(2) 0.0075(18) 0.0068(18) -0.0004(18)
C042 0.046(2) 0.043(2) 0.069(2) 0.0100(18) 0.0103(17) 0.0037(17)
C043 0.047(2) 0.050(2) 0.081(3) 0.012(2) 0.013(2) 0.0056(18)
C044 0.059(2) 0.035(2) 0.060(2) 0.0020(17) 0.0073(18) 0.0021(17)
C045 0.057(2) 0.043(2) 0.069(2) 0.0073(19) 0.0123(19) -0.0004(18)
C047 0.053(2) 0.041(2) 0.080(3) 0.012(2) 0.007(2) -0.0049(18)
C048 0.057(3) 0.043(2) 0.072(3) 0.0147(19) 0.0096(19) -0.0023(19)
C049 0.051(2) 0.0286(18) 0.072(2) 0.0073(17) 0.0052(18) 0.0028(16)
C050 0.060(3) 0.055(3) 0.068(2) 0.000(2) 0.016(2) 0.009(2)
C051 0.069(3) 0.041(2) 0.068(3) 0.0010(19) 0.013(2) 0.008(2)
C052 0.056(2) 0.052(2) 0.058(2) 0.0036(18) 0.0046(18) -0.0033(19)
C053 0.064(3) 0.043(2) 0.074(3) -0.0002(19) 0.016(2) 0.006(2)
C054 0.051(2) 0.037(2) 0.074(3) 0.0089(18) 0.0089(19) 0.0023(17)
C055 0.059(2) 0.0299(18) 0.066(2) 0.0060(17) 0.0142(19) -0.0062(17)
C056 0.043(2) 0.056(2) 0.064(2) 0.0103(19) 0.0086(17) -0.0074(18)
C057 0.077(3) 0.033(2) 0.078(3) 0.0086(19) 0.008(2) 0.003(2)
C058 0.054(2) 0.050(2) 0.071(3) 0.015(2) 0.0095(19) 0.0008(19)
C059 0.066(3) 0.039(2) 0.070(2) 0.0074(18) 0.015(2) 0.0029(19)
C060 0.067(3) 0.039(2) 0.068(2) -0.0010(18) 0.012(2) -0.0042(19)
C061 0.076(3) 0.034(2) 0.077(3) 0.0050(19) 0.017(2) 0.0014(19)
C062 0.053(2) 0.046(2) 0.059(2) 0.0051(18) 0.0089(17) 0.0043(18)
C063 0.058(3) 0.051(3) 0.085(3) 0.016(2) 0.011(2) -0.002(2)
C064 0.069(3) 0.042(2) 0.060(2) 0.0068(18) 0.0055(19) -0.0047(19)
C065 0.066(3) 0.043(2) 0.071(3) 0.005(2) 0.007(2) 0.000(2)
C066 0.085(3) 0.044(2) 0.073(3) 0.006(2) 0.010(2) -0.005(2)
C067 0.055(2) 0.047(2) 0.068(2) 0.0137(19) 0.0060(19) -0.0016(18)
C068 0.054(3) 0.060(3) 0.072(3) 0.006(2) 0.009(2) 0.005(2)
C069 0.066(3) 0.052(3) 0.074(3) 0.005(2) 0.008(2) -0.004(2)
C070 0.053(2) 0.057(3) 0.074(3) 0.018(2) 0.0162(19) 0.0006(19)
C071 0.064(3) 0.045(2) 0.066(2) 0.0092(19) 0.0165(19) 0.0007(19)
C072 0.063(3) 0.048(2) 0.084(3) 0.014(2) -0.002(2) -0.004(2)
C073 0.072(3) 0.040(2) 0.080(3) 0.001(2) 0.012(2) -0.005(2)
C074 0.047(2) 0.059(3) 0.057(2) 0.0060(19) 0.0073(17) -0.0024(19)
C075 0.072(3) 0.046(2) 0.074(3) 0.010(2) 0.012(2) -0.016(2)
C076 0.062(3) 0.051(3) 0.077(3) 0.002(2) 0.000(2) 0.001(2)
C077 0.048(2) 0.057(3) 0.077(3) 0.018(2) 0.0081(19) -0.0032(19)
C079 0.069(3) 0.047(2) 0.067(3) -0.004(2) 0.010(2) -0.008(2)
C080 0.080(4) 0.059(3) 0.097(4) 0.009(3) 0.018(3) -0.014(3)
C081 0.106(4) 0.043(3) 0.091(4) 0.008(2) 0.014(3) 0.003(3)
C082 0.057(3) 0.055(3) 0.077(3) 0.015(2) 0.012(2) 0.000(2)
C083 0.088(4) 0.049(3) 0.074(3) 0.009(2) 0.017(2) 0.006(2)
C084 0.120(5) 0.057(3) 0.069(3) 0.000(2) 0.028(3) -0.017(3)
C085 0.115(5) 0.048(3) 0.083(3) -0.005(2) 0.024(3) 0.000(3)
C086 0.090(4) 0.060(3) 0.093(4) 0.003(3) 0.012(3) -0.011(3)
C087 0.048(3) 0.139(6) 0.068(3) 0.004(3) 0.004(2) 0.011(3)
C088 0.091(4) 0.056(3) 0.140(6) 0.010(3) 0.009(4) -0.012(3)
C089 0.057(3) 0.122(6) 0.110(5) -0.026(4) 0.009(3) -0.004(3)

loop_
_atom_type_symbol
_atom_type_description
_atom_type_scat_dispersion_real
_atom_type_scat_dispersion_imag
_atom_type_scat_source
C C 0.0192 0.0096 'International Tables Vol C Tables 4.2.6.8 and 6.1.1.4'
H H 0.0000 0.0000 'International Tables Vol C Tables 4.2.6.8 and 6.1.1.4'
N N 0.0330 0.0189 'International Tables Vol C Tables 4.2.6.8 and 6.1.1.4'
O O 0.0517 0.0336 'International Tables Vol C Tables 4.2.6.8 and 6.1.1.4'

loop_
_geom_angle_atom_site_label_1
_geom_angle_atom_site_label_2
_geom_angle_atom_site_label_3
_geom_angle
_geom_angle_site_symmetry_1
_geom_angle_site_symmetry_3
C012 O4 C060 117.4(3) . .
C055 O2 C079 117.4(3) . .
C029 N501 C027 106.0(3) . .
C024 N600 C033 111.2(3) . .
C041 N502 C019 111.2(3) . .
C023 N1 C049 111.0(3) . .
C064 N503 C052 105.6(4) . .
C069 O501 C080 114.7(4) . .
O3 C012 O4 121.8(4) . .
O3 C012 C016 125.7(4) . .
O4 C012 C016 112.4(3) . .
C020 N2 C032 112.5(3) . .
C082 O21 C087 118.4(4) . .
C032 C016 C036 106.9(4) . .
C032 C016 C012 125.1(4) . .
C036 C016 C012 127.9(3) . .
C045 C017 C071 105.9(4) 2_666 .
C045 C017 C065 120.6(4) 2_666 .
C071 C017 C065 133.3(4) . .
C026 N601 C058 110.9(3) . .
N502 C019 C074 121.7(4) . .
N502 C019 C056 105.8(4) . .
C074 C019 C056 132.5(4) . .
N2 C020 C036 109.6(4) . .
N2 C020 C029 116.2(3) . .
C036 C020 C029 133.9(4) . .
C028 C021 C049 108.0(4) . .
C028 C021 C055 123.8(3) . .
C049 C021 C055 128.2(4) . .
C042 C022 C025 118.1(4) . .
C042 C022 C028 121.7(4) . .
C025 C022 C028 120.2(4) . .
N1 C023 C028 108.8(4) . .
N1 C023 C024 124.0(3) . .
C028 C023 C024 127.2(4) . .
N600 C024 C061 107.0(4) . .
N600 C024 C023 119.2(4) . .
C061 C024 C023 133.3(4) . .
C070 C025 C022 120.5(4) . .
N601 C026 C039 107.8(4) . .
N601 C026 C041 123.6(4) . .
C039 C026 C041 128.3(4) . .
C062 C027 N501 121.2(4) . .
C062 C027 C030 129.9(4) . .
N501 C027 C030 108.9(3) . .
C023 C028 C021 106.7(3) . .
C023 C028 C022 127.0(4) . .
C021 C028 C022 126.2(4) . .
N501 C029 C040 111.8(4) . .
N501 C029 C020 116.3(4) . .
C040 C029 C020 131.8(4) . .
C040 C030 C027 107.3(4) . .
N2 C032 C016 106.0(4) . .
N2 C032 C049 117.5(3) . .
C016 C032 C049 136.4(4) . .
N600 C033 C062 121.8(4) . 2_545
N600 C033 C051 106.2(4) . .
C062 C033 C051 131.8(4) 2_545 .
C077 C034 C043 118.3(4) . .
C077 C034 C039 119.6(4) . .
C043 C034 C039 122.0(4) . .
C041 C035 C056 107.4(4) . .
C020 C036 C016 105.1(3) . .
C020 C036 C044 124.8(4) . .
C016 C036 C044 130.1(3) . .
C063 C037 C044 121.1(4) . .
C048 N500 C045 112.0(4) . 2_666
C026 C039 C067 107.2(4) . .
C026 C039 C034 127.9(4) . .
C067 C039 C034 124.8(4) . .
C030 C040 C029 106.0(4) . .
N502 C041 C035 107.8(4) . .
N502 C041 C026 119.7(4) . .
C035 C041 C026 132.5(4) . .
C054 C042 C022 121.1(4) . .
C034 C043 C068 120.6(4) . .
C059 C044 C037 116.5(4) . .
C059 C044 C036 124.5(4) . .
C037 C044 C036 118.9(4) . .
N500 C045 C017 108.1(4) 2_666 2_666
N500 C045 C064 117.0(4) 2_666 .
C017 C045 C064 134.9(4) 2_666 .
C070 C047 C054 119.7(4) . .
N500 C048 C071 106.3(4) . .
N500 C048 C058 117.3(4) . .
C071 C048 C058 136.4(4) . .
N1 C049 C021 105.4(3) . .
N1 C049 C032 123.6(3) . .
C021 C049 C032 130.9(4) . .
C053 C050 C052 109.2(4) . .
C061 C051 C033 107.9(4) . .
C074 C052 N503 120.6(4) . .
C074 C052 C050 131.2(4) . .
N503 C052 C050 108.1(4) . .
C050 C053 C064 105.4(4) . .
C042 C054 C047 120.5(4) . .
O1 C055 O2 120.8(4) . .
O1 C055 C021 126.0(4) . .
O2 C055 C021 113.1(4) . .
C019 C056 C035 107.7(4) . .
C059 C057 C075 120.1(4) . .
N601 C058 C067 106.4(4) . .
N601 C058 C048 123.7(4) . .
C067 C058 C048 129.7(4) . .
C057 C059 C044 122.6(5) . .
O4 C060 C073 107.7(4) . .
C051 C061 C024 107.7(4) . .
C027 C062 C033 126.0(4) . 2_545
C037 C063 C075 120.7(5) . .
N503 C064 C053 111.5(4) . .
N503 C064 C045 116.4(4) . .
C053 C064 C045 132.0(4) . .
C083 C065 C066 117.9(5) . .
C083 C065 C017 122.8(4) . .
C066 C065 C017 119.1(4) . .
C084 C066 C065 121.6(5) . .
C058 C067 C039 107.7(4) . .
C058 C067 C082 129.7(5) . .
C039 C067 C082 122.4(4) . .
C076 C068 C043 120.4(5) . .
O500 C069 O501 122.9(4) . .
O500 C069 C071 125.2(4) . .
O501 C069 C071 111.8(5) . .
C047 C070 C025 120.1(4) . .
C048 C071 C017 107.7(4) . .
C048 C071 C069 123.7(4) . .
C017 C071 C069 128.5(4) . .
C076 C072 C077 120.8(4) . .
C052 C074 C019 126.0(4) . .
C063 C075 C057 119.0(4) . .
C072 C076 C068 119.1(4) . .
C034 C077 C072 120.8(5) . .
O2 C079 C086 107.9(4) . .
O501 C080 C088 106.2(5) . .
C083 C081 C085 120.7(5) . .
O20 C082 O21 123.8(4) . .
O20 C082 C067 124.2(4) . .
O21 C082 C067 111.9(4) . .
C081 C083 C065 120.8(5) . .
C085 C084 C066 119.6(5) . .
C084 C085 C081 119.5(5) . .
C089 C087 O21 111.0(5) . .

loop_
_geom_bond_atom_site_label_1
_geom_bond_atom_site_label_2
_geom_bond_distance
_geom_bond_site_symmetry_2
O4 C012 1.338(5) .
O4 C060 1.453(5) .
O2 C055 1.323(5) .
O2 C079 1.481(5) .
N501 C029 1.334(5) .
N501 C027 1.399(6) .
N600 C024 1.370(5) .
N600 C033 1.371(5) .
O3 C012 1.220(5) .
N502 C041 1.353(6) .
N502 C019 1.397(6) .
O20 C082 1.222(6) .
O1 C055 1.244(5) .
N1 C023 1.359(5) .
N1 C049 1.382(5) .
N503 C064 1.346(5) .
N503 C052 1.413(6) .
O501 C069 1.353(6) .
O501 C080 1.477(6) .
C012 C016 1.472(6) .
N2 C020 1.350(5) .
N2 C032 1.356(6) .
O21 C082 1.331(6) .
O21 C087 1.485(6) .
C016 C032 1.442(5) .
C016 C036 1.467(6) .
C017 C045 1.404(6) 2_666
C017 C071 1.449(6) .
C017 C065 1.493(7) .
N601 C026 1.376(6) .
N601 C058 1.379(6) .
C019 C074 1.409(6) .
C019 C056 1.412(6) .
C020 C036 1.396(6) .
C020 C029 1.478(6) .
C021 C028 1.413(6) .
C021 C049 1.436(5) .
C021 C055 1.481(6) .
C022 C042 1.399(6) .
C022 C025 1.414(6) .
C022 C028 1.489(5) .
C023 C028 1.396(6) .
C023 C024 1.469(6) .
C024 C061 1.405(6) .
C025 C070 1.395(6) .
C026 C039 1.398(6) .
C026 C041 1.471(6) .
C027 C062 1.386(6) .
C027 C030 1.442(6) .
C029 C040 1.442(6) .
C030 C040 1.358(6) .
O500 C069 1.223(6) .
C032 C049 1.445(6) .
C033 C062 1.417(6) 2_545
C033 C051 1.419(6) .
C034 C077 1.390(6) .
C034 C043 1.390(7) .
C034 C039 1.494(6) .
C035 C041 1.401(6) .
C035 C056 1.420(7) .
C036 C044 1.469(6) .
C037 C063 1.379(6) .
C037 C044 1.414(7) .
N500 C048 1.359(6) .
N500 C045 1.374(6) 2_666
C039 C067 1.427(7) .
C042 C054 1.381(6) .
C043 C068 1.398(6) .
C044 C059 1.393(6) .
C045 N500 1.374(6) 2_666
C045 C017 1.404(6) 2_666
C045 C064 1.473(7) .
C047 C070 1.391(7) .
C047 C054 1.391(6) .
C048 C071 1.425(6) .
C048 C058 1.457(7) .
C050 C053 1.335(6) .
C050 C052 1.438(7) .
C051 C061 1.399(7) .
C052 C074 1.373(6) .
C053 C064 1.459(7) .
C057 C059 1.367(6) .
C057 C075 1.392(7) .
C058 C067 1.417(6) .
C060 C073 1.508(6) .
C062 C033 1.417(6) 2_545
C063 C075 1.384(7) .
C065 C083 1.394(7) .
C065 C066 1.399(7) .
C066 C084 1.396(8) .
C067 C082 1.490(6) .
C068 C076 1.391(7) .
C069 C071 1.483(7) .
C072 C076 1.369(7) .
C072 C077 1.396(7) .
C079 C086 1.487(8) .
C080 C088 1.493(9) .
C081 C083 1.388(8) .
C081 C085 1.391(8) .
C084 C085 1.385(8) .
C087 C089 1.482(10) .

loop_
_geom_torsion_atom_site_label_1
_geom_torsion_atom_site_label_2
_geom_torsion_atom_site_label_3
_geom_torsion_atom_site_label_4
_geom_torsion
_geom_torsion_site_symmetry_1
_geom_torsion_site_symmetry_4
C060 O4 C012 O3 -1.8(6) . .
C060 O4 C012 C016 -179.0(4) . .
O3 C012 C016 C032 5.5(7) . .
O4 C012 C016 C032 -177.5(4) . .
O3 C012 C016 C036 -170.5(4) . .
O4 C012 C016 C036 6.5(6) . .
C041 N502 C019 C074 179.0(4) . .
C041 N502 C019 C056 0.3(4) . .
C032 N2 C020 C036 -0.3(5) . .
C032 N2 C020 C029 173.9(3) . .
C049 N1 C023 C028 -3.5(5) . .
C049 N1 C023 C024 173.4(4) . .
C033 N600 C024 C061 0.8(5) . .
C033 N600 C024 C023 -172.7(4) . .
N1 C023 C024 N600 -145.8(4) . .
C028 C023 C024 N600 30.5(7) . .
N1 C023 C024 C061 42.8(7) . .
C028 C023 C024 C061 -140.9(5) . .
C042 C022 C025 C070 -0.4(6) . .
C028 C022 C025 C070 179.4(4) . .
C058 N601 C026 C039 -1.3(5) . .
C058 N601 C026 C041 173.4(4) . .
C029 N501 C027 C062 177.9(4) . .
C029 N501 C027 C030 0.1(4) . .
N1 C023 C028 C021 2.5(5) . .
C024 C023 C028 C021 -174.2(4) . .
N1 C023 C028 C022 -179.4(4) . .
C024 C023 C028 C022 3.8(7) . .
C049 C021 C028 C023 -0.7(5) . .
C055 C021 C028 C023 179.6(4) . .
C049 C021 C028 C022 -178.8(4) . .
C055 C021 C028 C022 1.5(7) . .
C042 C022 C028 C023 -126.1(5) . .
C025 C022 C028 C023 54.1(6) . .
C042 C022 C028 C021 51.6(6) . .
C025 C022 C028 C021 -128.2(5) . .
C027 N501 C029 C040 -0.5(5) . .
C027 N501 C029 C020 176.2(3) . .
N2 C020 C029 N501 -16.5(5) . .
C036 C020 C029 N501 156.0(4) . .
N2 C020 C029 C040 159.4(4) . .
C036 C020 C029 C040 -28.1(8) . .
C062 C027 C030 C040 -177.1(4) . .
N501 C027 C030 C040 0.4(5) . .
C020 N2 C032 C016 0.0(5) . .
C020 N2 C032 C049 -177.0(4) . .
C036 C016 C032 N2 0.4(4) . .
C012 C016 C032 N2 -176.3(4) . .
C036 C016 C032 C049 176.4(5) . .
C012 C016 C032 C049 -0.3(8) . .
C024 N600 C033 C062 174.7(4) . 2_545
C024 N600 C033 C051 -0.6(5) . .
N2 C020 C036 C016 0.5(5) . .
C029 C020 C036 C016 -172.3(4) . .
N2 C020 C036 C044 177.7(4) . .
C029 C020 C036 C044 4.9(7) . .
C032 C016 C036 C020 -0.5(4) . .
C012 C016 C036 C020 176.0(4) . .
C032 C016 C036 C044 -177.5(4) . .
C012 C016 C036 C044 -0.9(7) . .
N601 C026 C039 C067 0.4(5) . .
C041 C026 C039 C067 -174.0(4) . .
N601 C026 C039 C034 176.5(4) . .
C041 C026 C039 C034 2.1(7) . .
C077 C034 C039 C026 -116.3(5) . .
C043 C034 C039 C026 67.7(6) . .
C077 C034 C039 C067 59.1(6) . .
C043 C034 C039 C067 -116.8(5) . .
C027 C030 C040 C029 -0.7(5) . .
N501 C029 C040 C030 0.8(5) . .
C020 C029 C040 C030 -175.2(4) . .
C019 N502 C041 C035 0.3(5) . .
C019 N502 C041 C026 -177.5(4) . .
C056 C035 C041 N502 -0.7(5) . .
C056 C035 C041 C026 176.7(4) . .
N601 C026 C041 N502 -137.3(4) . .
C039 C026 C041 N502 36.2(7) . .
N601 C026 C041 C035 45.5(7) . .
C039 C026 C041 C035 -140.9(5) . .
C025 C022 C042 C054 0.7(6) . .
C028 C022 C042 C054 -179.1(4) . .
C077 C034 C043 C068 1.2(6) . .
C039 C034 C043 C068 177.2(4) . .
C063 C037 C044 C059 0.0(6) . .
C063 C037 C044 C036 176.0(4) . .
C020 C036 C044 C059 115.9(5) . .
C016 C036 C044 C059 -67.7(6) . .
C020 C036 C044 C037 -59.7(6) . .
C016 C036 C044 C037 116.7(5) . .
C045 N500 C048 C071 0.1(5) 2_666 .
C045 N500 C048 C058 -179.5(4) 2_666 .
C023 N1 C049 C021 2.9(4) . .
C023 N1 C049 C032 -174.6(4) . .
C028 C021 C049 N1 -1.3(4) . .
C055 C021 C049 N1 178.4(4) . .
C028 C021 C049 C032 176.0(4) . .
C055 C021 C049 C032 -4.3(7) . .
N2 C032 C049 N1 158.4(4) . .
C016 C032 C049 N1 -17.3(8) . .
N2 C032 C049 C021 -18.4(7) . .
C016 C032 C049 C021 165.9(5) . .
N600 C033 C051 C061 0.2(5) . .
C062 C033 C051 C061 -174.5(5) 2_545 .
C064 N503 C052 C074 -178.9(4) . .
C064 N503 C052 C050 -0.3(4) . .
C053 C050 C052 C074 177.4(4) . .
C053 C050 C052 N503 -0.9(5) . .
C052 C050 C053 C064 1.7(5) . .
C022 C042 C054 C047 -1.2(6) . .
C070 C047 C054 C042 1.2(6) . .
C079 O2 C055 O1 6.8(6) . .
C079 O2 C055 C021 -170.2(3) . .
C028 C021 C055 O1 -138.4(4) . .
C049 C021 C055 O1 42.0(7) . .
C028 C021 C055 O2 38.5(6) . .
C049 C021 C055 O2 -141.2(4) . .
N502 C019 C056 C035 -0.7(4) . .
C074 C019 C056 C035 -179.2(4) . .
C041 C035 C056 C019 0.9(5) . .
C026 N601 C058 C067 1.7(5) . .
C026 N601 C058 C048 -175.0(4) . .
N500 C048 C058 N601 157.8(4) . .
C071 C048 C058 N601 -21.7(8) . .
N500 C048 C058 C067 -18.1(7) . .
C071 C048 C058 C067 162.4(5) . .
C075 C057 C059 C044 1.6(7) . .
C037 C044 C059 C057 -0.8(6) . .
C036 C044 C059 C057 -176.5(4) . .
C012 O4 C060 C073 172.3(4) . .
C033 C051 C061 C024 0.3(5) . .
N600 C024 C061 C051 -0.7(5) . .
C023 C024 C061 C051 171.5(5) . .
N501 C027 C062 C033 -4.1(7) . 2_545
C030 C027 C062 C033 173.2(4) . 2_545
C044 C037 C063 C075 -0.2(7) . .
C052 N503 C064 C053 1.4(5) . .
C052 N503 C064 C045 -174.7(4) . .
C050 C053 C064 N503 -2.0(5) . .
C050 C053 C064 C045 173.4(4) . .
N500 C045 C064 N503 25.2(6) 2_666 .
C017 C045 C064 N503 -151.7(5) 2_666 .
N500 C045 C064 C053 -149.9(5) 2_666 .
C017 C045 C064 C053 33.2(8) 2_666 .
C045 C017 C065 C083 123.9(5) 2_666 .
C071 C017 C065 C083 -63.0(7) . .
C045 C017 C065 C066 -50.7(6) 2_666 .
C071 C017 C065 C066 122.5(5) . .
C083 C065 C066 C084 -2.5(8) . .
C017 C065 C066 C084 172.3(5) . .
N601 C058 C067 C039 -1.4(5) . .
C048 C058 C067 C039 175.1(4) . .
N601 C058 C067 C082 173.3(4) . .
C048 C058 C067 C082 -10.3(8) . .
C026 C039 C067 C058 0.6(5) . .
C034 C039 C067 C058 -175.6(4) . .
C026 C039 C067 C082 -174.5(4) . .
C034 C039 C067 C082 9.3(7) . .
C034 C043 C068 C076 -0.7(7) . .
C080 O501 C069 O500 -2.4(7) . .
C080 O501 C069 C071 -179.6(4) . .
C054 C047 C070 C025 -0.9(7) . .
C022 C025 C070 C047 0.4(6) . .
N500 C048 C071 C017 1.1(5) . .
C058 C048 C071 C017 -179.4(5) . .
N500 C048 C071 C069 -175.1(4) . .
C058 C048 C071 C069 4.5(8) . .
C045 C017 C071 C048 -1.9(5) 2_666 .
C065 C017 C071 C048 -175.8(4) . .
C045 C017 C071 C069 174.0(4) 2_666 .
C065 C017 C071 C069 0.1(8) . .
O500 C069 C071 C048 13.1(8) . .
O501 C069 C071 C048 -169.8(4) . .
O500 C069 C071 C017 -162.2(5) . .
O501 C069 C071 C017 14.9(7) . .
N503 C052 C074 C019 4.2(6) . .
C050 C052 C074 C019 -174.0(4) . .
N502 C019 C074 C052 2.9(6) . .
C056 C019 C074 C052 -178.7(4) . .
C037 C063 C075 C057 1.1(7) . .
C059 C057 C075 C063 -1.7(7) . .
C077 C072 C076 C068 -2.3(7) . .
C043 C068 C076 C072 1.2(7) . .
C043 C034 C077 C072 -2.3(7) . .
C039 C034 C077 C072 -178.4(4) . .
C076 C072 C077 C034 2.9(7) . .
C055 O2 C079 C086 166.8(4) . .
C069 O501 C080 C088 172.7(5) . .
C087 O21 C082 O20 3.4(7) . .
C087 O21 C082 C067 -174.3(5) . .
C058 C067 C082 O20 50.5(7) . .
C039 C067 C082 O20 -135.6(5) . .
C058 C067 C082 O21 -131.7(5) . .
C039 C067 C082 O21 42.2(6) . .
C085 C081 C083 C065 0.2(9) . .
C066 C065 C083 C081 1.7(8) . .
C017 C065 C083 C081 -172.9(5) . .
C065 C066 C084 C085 1.5(9) . .
C066 C084 C085 C081 0.5(9) . .
C083 C081 C085 C084 -1.4(10) . .
C082 O21 C087 C089 89.5(6) . .
